data_4135565
loop_
_publ_author_name
'Jakhar, Vineet'
'Pal, Digvijayee'
'Ghiviriga, Ion'
'Abboud, Khalil A.'
'Lester, Daniel W.'
'Sumerlin, Brent S.'
'Veige, Adam S.'

_publ_section_title
;
 Tethered Tungsten-Alkylidenes for the Synthesis of Cyclic Polynorbornene
 via Ring Expansion Metathesis: Unprecedented Stereoselectivity and
 Trapping of Key Catalytic Intermediates.
;
_journal_issue 2
_journal_name_full 'Journal of the American Chemical Society'
_journal_page_first 1235
_journal_page_last 1246
_journal_paper_doi 10.1021/jacs.0c12248
_journal_volume 143
_journal_year 2021
_chemical_formula_sum 'C44.5 H63 N O4.5 W'
_chemical_formula_weight 867.81
_space_group_crystal_system monoclinic
_space_group_IT_number 14
_space_group_name_Hall '-P 2ybc'
_space_group_name_H-M_alt 'P 1 21/c 1'
_atom_sites_solution_hydrogens geom
_atom_sites_solution_primary direct
_atom_sites_solution_secondary difmap
_audit_creation_method SHELXL-2014/7
_audit_update_record
;
2018-05-30 # Formatted by publCIF

;
_cell_angle_alpha 90
_cell_angle_beta 95.7816(9)
_cell_angle_gamma 90
_cell_formula_units_Z 4
_cell_length_a 11.5516(5)
_cell_length_b 16.6083(8)
_cell_length_c 20.2825(9)
_cell_measurement_reflns_used 9771
_cell_measurement_temperature 100(2)
_cell_measurement_theta_max 33.85
_cell_measurement_theta_min 2.36
_cell_volume 3871.5(3)
_computing_cell_refinement 'Bruker APEX3 (Bruker, 2014)'
_computing_data_collection 'Bruker APEX3 (Bruker, 2014)'
_computing_data_reduction 'Bruker Apex3 SAINT (Bruker, 2014)'
_computing_molecular_graphics 'XP in SHELXTL-plus, Bruker 2014'
_computing_publication_material 'SHELXL2014/7, Sheldrick, G. M. 2014'
_computing_structure_refinement 'SHELXL2014/7, Sheldrick G. M. 2014'
_computing_structure_solution 'SHELXL2014/7, Sheldrick G. M. 2014'
_diffrn_ambient_temperature 100(2)
_diffrn_measured_fraction_theta_full 1.000
_diffrn_measured_fraction_theta_max 0.934
_diffrn_measurement_device_type 'Bruker APEX-II DUO'
_diffrn_measurement_method 'phi and omega scans'
_diffrn_radiation_type MoK\a
_diffrn_radiation_wavelength 0.71073
_diffrn_reflns_av_R_equivalents 0.0232
_diffrn_reflns_av_unetI/netI 0.0209
_diffrn_reflns_Laue_measured_fraction_full 1.000
_diffrn_reflns_Laue_measured_fraction_max 0.934
_diffrn_reflns_limit_h_max 18
_diffrn_reflns_limit_h_min -17
_diffrn_reflns_limit_k_max 23
_diffrn_reflns_limit_k_min -24
_diffrn_reflns_limit_l_max 30
_diffrn_reflns_limit_l_min -31
_diffrn_reflns_number 93522
_diffrn_reflns_point_group_measured_fraction_full 1.000
_diffrn_reflns_point_group_measured_fraction_max 0.934
_diffrn_reflns_theta_full 25.000
_diffrn_reflns_theta_max 34.000
_diffrn_reflns_theta_min 1.588
_diffrn_source 'fine-focus sealed tube'
_exptl_absorpt_coefficient_mu 3.029
_exptl_absorpt_correction_T_max 0.8372
_exptl_absorpt_correction_T_min 0.6783
_exptl_absorpt_correction_type integration
_exptl_absorpt_process_details 'based on measured indexed crystal faces, Bruker SHELXTL2014 (Sheldrick, 2014)'
_exptl_crystal_colour orange
_exptl_crystal_density_diffrn 1.489
_exptl_crystal_description plate
_exptl_crystal_F_000 1788
_exptl_crystal_size_max 0.162
_exptl_crystal_size_mid 0.132
_exptl_crystal_size_min 0.070
_refine_diff_density_max 0.814
_refine_diff_density_min -0.439
_refine_diff_density_rms 0.070
_refine_ls_extinction_method none
_refine_ls_goodness_of_fit_ref 1.052
_refine_ls_hydrogen_treatment constr
_refine_ls_matrix_type full
_refine_ls_number_parameters 427
_refine_ls_number_reflns 14749
_refine_ls_number_restraints 0
_refine_ls_restrained_S_all 1.052
_refine_ls_R_factor_all 0.0221
_refine_ls_R_factor_gt 0.0159
_refine_ls_shift/su_max 0.004
_refine_ls_shift/su_mean 0.000
_refine_ls_structure_factor_coef Fsqd
_refine_ls_weighting_details 'w=1/[\s^2^(Fo^2^)+(0.0200P)^2^+0.0222P] where P=(Fo^2^+2Fc^2^)/3'
_refine_ls_weighting_scheme calc
_refine_ls_wR_factor_gt 0.0371
_refine_ls_wR_factor_ref 0.0380
_reflns_Friedel_coverage 0.000
_reflns_number_gt 12601
_reflns_number_total 14749
_reflns_threshold_expression 'I > 2\s(I)'
_cod_data_source_file ja0c12248_si_001.cif
_cod_data_source_block vj06
_cod_original_sg_symbol_H-M 'P 21/c'
_cod_original_formula_sum 'C44.50 H63 N O4.50 W'
_cod_database_code 4135565
_shelx_shelxl_version_number 2014/7
_shelx_space_group_comment
; 
The symmetry employed for this shelxl refinement is uniquely defined 
by the following loop, which should always be used as a source of 
symmetry information in preference to the above space-group names. 
They are only intended as comments. 
;
_shelx_estimated_absorpt_t_min 0.640
_shelx_estimated_absorpt_t_max 0.816
_publcif_funding_html
;
;

loop_
_space_group_symop_operation_xyz
'x, y, z'
'-x, y+1/2, -z+1/2'
'-x, -y, -z'
'x, -y-1/2, z-1/2'

loop_
_atom_site_label
_atom_site_type_symbol
_atom_site_fract_x
_atom_site_fract_y
_atom_site_fract_z
_atom_site_U_iso_or_equiv
_atom_site_adp_type
_atom_site_occupancy
_atom_site_site_symmetry_order
_atom_site_calc_flag
_atom_site_refinement_flags_posn
_atom_site_refinement_flags_adp
_atom_site_refinement_flags_occupancy
_atom_site_disorder_assembly
_atom_site_disorder_group
W1 W 0.24133(2) 0.72378(2) 0.22161(2) 0.01028(1) Uani 1 1 d . . . . .
O1 O 0.11742(7) 0.72659(5) 0.14775(4) 0.01305(15) Uani 1 1 d . . . . .
O2 O 0.39021(7) 0.75854(5) 0.26946(4) 0.01338(15) Uani 1 1 d . . . . .
O3 O 0.19196(8) 0.55732(5) 0.29733(5) 0.02405(19) Uani 1 1 d . . . . .
O4 O 0.33739(7) 0.78165(5) 0.13732(4) 0.01782(17) Uani 1 1 d . . . . .
N1 N 0.29006(8) 0.60942(6) 0.20909(5) 0.01561(19) Uani 1 1 d . . . . .
C1 C 0.14539(9) 0.76386(7) 0.28332(6) 0.0118(2) Uani 1 1 d . . . . .
C2 C 0.16454(9) 0.84836(7) 0.25548(5) 0.0124(2) Uani 1 1 d . . . . .
C3 C 0.08488(9) 0.88033(7) 0.20461(5) 0.0136(2) Uani 1 1 d . . . . .
C4 C 0.09505(10) 0.96046(7) 0.18565(6) 0.0177(2) Uani 1 1 d . . . . .
H4A H 0.0407 0.9825 0.1522 0.021 Uiso 1 1 calc R U . . .
C5 C 0.18384(10) 1.00828(7) 0.21522(6) 0.0200(2) Uani 1 1 d . . . . .
H5A H 0.1904 1.0627 0.2015 0.024 Uiso 1 1 calc R U . . .
C6 C 0.26338(10) 0.97740(8) 0.26471(6) 0.0179(2) Uani 1 1 d . . . . .
H6A H 0.3238 1.0108 0.2846 0.021 Uiso 1 1 calc R U . . .
C7 C 0.25526(9) 0.89768(7) 0.28541(5) 0.0141(2) Uani 1 1 d . . . . .
C8 C -0.01244(9) 0.83133(7) 0.17335(6) 0.0147(2) Uani 1 1 d . . . . .
C9 C 0.00659(10) 0.75520(7) 0.14569(6) 0.0136(2) Uani 1 1 d . . . . .
C10 C -0.08690(10) 0.71061(7) 0.11371(6) 0.0174(2) Uani 1 1 d . . . . .
C11 C -0.19795(11) 0.74495(9) 0.11230(8) 0.0270(3) Uani 1 1 d . . . . .
H11A H -0.2626 0.7159 0.0917 0.032 Uiso 1 1 calc R U . . .
C12 C -0.21736(11) 0.81951(9) 0.13975(8) 0.0303(3) Uani 1 1 d . . . . .
H12A H -0.2942 0.8404 0.1380 0.036 Uiso 1 1 calc R U . . .
C13 C -0.12491(10) 0.86348(8) 0.16966(7) 0.0219(3) Uani 1 1 d . . . . .
H13A H -0.1376 0.9152 0.1876 0.026 Uiso 1 1 calc R U . . .
C14 C 0.34116(9) 0.86697(7) 0.33860(6) 0.0140(2) Uani 1 1 d . . . . .
C15 C 0.41050(9) 0.79957(7) 0.32745(6) 0.0130(2) Uani 1 1 d . . . . .
C16 C 0.50460(10) 0.77783(7) 0.37418(6) 0.0154(2) Uani 1 1 d . . . . .
C17 C 0.51943(10) 0.82230(8) 0.43312(6) 0.0195(2) Uani 1 1 d . . . . .
H17A H 0.5810 0.8081 0.4657 0.023 Uiso 1 1 calc R U . . .
C18 C 0.44729(11) 0.88645(8) 0.44573(6) 0.0213(2) Uani 1 1 d . . . . .
H18A H 0.4582 0.9143 0.4868 0.026 Uiso 1 1 calc R U . . .
C19 C 0.36003(10) 0.90927(7) 0.39822(6) 0.0179(2) Uani 1 1 d . . . . .
H19A H 0.3122 0.9541 0.4060 0.022 Uiso 1 1 calc R U . . .
C20 C 0.06677(10) 0.75065(7) 0.33800(6) 0.0140(2) Uani 1 1 d . . . . .
C21 C 0.14184(11) 0.72142(8) 0.40039(6) 0.0203(2) Uani 1 1 d . . . . .
H21A H 0.0916 0.7090 0.4352 0.030 Uiso 1 1 calc R U . . .
H21B H 0.1971 0.7637 0.4160 0.030 Uiso 1 1 calc R U . . .
H21C H 0.1846 0.6729 0.3898 0.030 Uiso 1 1 calc R U . . .
C22 C -0.02280(10) 0.68518(8) 0.31539(6) 0.0195(2) Uani 1 1 d . . . . .
H22A H -0.0725 0.6747 0.3508 0.029 Uiso 1 1 calc R U . . .
H22B H 0.0179 0.6356 0.3053 0.029 Uiso 1 1 calc R U . . .
H22C H -0.0709 0.7035 0.2757 0.029 Uiso 1 1 calc R U . . .
C23 C 0.00144(11) 0.82785(8) 0.35333(6) 0.0214(2) Uani 1 1 d . . . . .
H23A H -0.0528 0.8161 0.3862 0.032 Uiso 1 1 calc R U . . .
H23B H -0.0419 0.8479 0.3126 0.032 Uiso 1 1 calc R U . . .
H23C H 0.0574 0.8688 0.3709 0.032 Uiso 1 1 calc R U . . .
C24 C -0.06905(10) 0.62823(8) 0.08239(6) 0.0183(2) Uani 1 1 d . . . . .
C25 C -0.18211(12) 0.59519(9) 0.04600(8) 0.0316(3) Uani 1 1 d . . . . .
H25A H -0.2098 0.6320 0.0100 0.047 Uiso 1 1 calc R U . . .
H25B H -0.2413 0.5905 0.0772 0.047 Uiso 1 1 calc R U . . .
H25C H -0.1674 0.5421 0.0276 0.047 Uiso 1 1 calc R U . . .
C26 C 0.01934(12) 0.63514(9) 0.03079(6) 0.0272(3) Uani 1 1 d . . . . .
H26A H -0.0068 0.6764 -0.0020 0.041 Uiso 1 1 calc R U . . .
H26B H 0.0256 0.5832 0.0085 0.041 Uiso 1 1 calc R U . . .
H26C H 0.0955 0.6502 0.0530 0.041 Uiso 1 1 calc R U . . .
C27 C -0.02629(11) 0.56735(8) 0.13628(6) 0.0226(3) Uani 1 1 d . . . . .
H27A H -0.0845 0.5621 0.1680 0.034 Uiso 1 1 calc R U . . .
H27B H 0.0474 0.5861 0.1594 0.034 Uiso 1 1 calc R U . . .
H27C H -0.0144 0.5149 0.1159 0.034 Uiso 1 1 calc R U . . .
C28 C 0.58894(10) 0.70937(8) 0.36073(6) 0.0193(2) Uani 1 1 d . . . . .
C29 C 0.68672(12) 0.69900(10) 0.41709(7) 0.0308(3) Uani 1 1 d . . . . .
H29A H 0.7302 0.7495 0.4236 0.046 Uiso 1 1 calc R U . . .
H29B H 0.7394 0.6561 0.4057 0.046 Uiso 1 1 calc R U . . .
H29C H 0.6531 0.6848 0.4580 0.046 Uiso 1 1 calc R U . . .
C30 C 0.52300(11) 0.62928(8) 0.35295(7) 0.0256(3) Uani 1 1 d . . . . .
H30A H 0.4620 0.6332 0.3158 0.038 Uiso 1 1 calc R U . . .
H30B H 0.4876 0.6174 0.3938 0.038 Uiso 1 1 calc R U . . .
H30C H 0.5772 0.5861 0.3443 0.038 Uiso 1 1 calc R U . . .
C31 C 0.64666(11) 0.72893(9) 0.29708(7) 0.0242(3) Uani 1 1 d . . . . .
H31A H 0.5863 0.7361 0.2600 0.036 Uiso 1 1 calc R U . . .
H31B H 0.6980 0.6845 0.2872 0.036 Uiso 1 1 calc R U . . .
H31C H 0.6922 0.7786 0.3037 0.036 Uiso 1 1 calc R U . . .
C32 C 0.22495(10) 0.60780(7) 0.25942(6) 0.0163(2) Uani 1 1 d . . . . .
C33 C 0.35702(11) 0.54865(8) 0.17479(6) 0.0217(3) Uani 1 1 d . . . . .
C34 C 0.46178(12) 0.59202(9) 0.15056(7) 0.0280(3) Uani 1 1 d . . . . .
H34A H 0.5077 0.5537 0.1272 0.042 Uiso 1 1 calc R U . . .
H34B H 0.5102 0.6145 0.1886 0.042 Uiso 1 1 calc R U . . .
H34C H 0.4345 0.6356 0.1203 0.042 Uiso 1 1 calc R U . . .
C35 C 0.39598(12) 0.48117(8) 0.22275(8) 0.0305(3) Uani 1 1 d . . . . .
H35A H 0.4411 0.4416 0.2002 0.046 Uiso 1 1 calc R U . . .
H35B H 0.3275 0.4550 0.2381 0.046 Uiso 1 1 calc R U . . .
H35C H 0.4444 0.5035 0.2608 0.046 Uiso 1 1 calc R U . . .
C36 C 0.27965(14) 0.51580(11) 0.11551(9) 0.0474(5) Uani 1 1 d . . . . .
H36A H 0.3247 0.4788 0.0905 0.071 Uiso 1 1 calc R U . . .
H36B H 0.2510 0.5605 0.0868 0.071 Uiso 1 1 calc R U . . .
H36C H 0.2136 0.4870 0.1311 0.071 Uiso 1 1 calc R U . . .
C37 C 0.43389(12) 0.83805(10) 0.14861(7) 0.0315(3) Uani 1 1 d . . . . .
H37A H 0.5089 0.8089 0.1551 0.038 Uiso 1 1 calc R U . . .
H37B H 0.4255 0.8715 0.1883 0.038 Uiso 1 1 calc R U . . .
C38 C 0.42815(14) 0.88944(10) 0.08746(7) 0.0356(4) Uani 1 1 d . . . . .
H38A H 0.5063 0.9092 0.0793 0.043 Uiso 1 1 calc R U . . .
H38B H 0.3757 0.9360 0.0909 0.043 Uiso 1 1 calc R U . . .
C39 C 0.38009(14) 0.83188(11) 0.03363(7) 0.0380(4) Uani 1 1 d . . . . .
H39A H 0.3429 0.8613 -0.0054 0.046 Uiso 1 1 calc R U . . .
H39B H 0.4418 0.7964 0.0194 0.046 Uiso 1 1 calc R U . . .
C40 C 0.29150(13) 0.78436(9) 0.06764(6) 0.0271(3) Uani 1 1 d . . . . .
H40A H 0.2147 0.8114 0.0623 0.032 Uiso 1 1 calc R U . . .
H40B H 0.2829 0.7293 0.0490 0.032 Uiso 1 1 calc R U . . .

loop_
_atom_site_aniso_label
_atom_site_aniso_U_11
_atom_site_aniso_U_22
_atom_site_aniso_U_33
_atom_site_aniso_U_23
_atom_site_aniso_U_13
_atom_site_aniso_U_12
W1 0.00941(2) 0.00903(2) 0.01234(2) -0.00123(2) 0.00076(1) 0.00061(2)
O1 0.0118(3) 0.0132(4) 0.0139(4) -0.0010(3) 0.0004(3) 0.0008(3)
O2 0.0112(3) 0.0136(4) 0.0152(4) -0.0017(3) 0.0003(3) 0.0007(3)
O3 0.0311(5) 0.0128(4) 0.0289(5) 0.0036(4) 0.0060(4) 0.0005(4)
O4 0.0164(4) 0.0214(5) 0.0158(4) 0.0001(3) 0.0025(3) -0.0048(3)
N1 0.0149(4) 0.0129(5) 0.0187(5) -0.0035(4) -0.0001(4) 0.0037(4)
C1 0.0108(4) 0.0100(5) 0.0141(5) 0.0005(4) -0.0006(4) -0.0001(4)
C2 0.0126(5) 0.0093(5) 0.0155(5) -0.0007(4) 0.0020(4) 0.0005(4)
C3 0.0119(5) 0.0127(5) 0.0165(5) 0.0000(4) 0.0022(4) 0.0012(4)
C4 0.0172(5) 0.0135(6) 0.0221(6) 0.0027(4) 0.0002(4) 0.0020(4)
C5 0.0200(6) 0.0108(6) 0.0294(6) 0.0035(5) 0.0030(5) -0.0001(4)
C6 0.0153(5) 0.0127(6) 0.0257(6) -0.0016(4) 0.0018(5) -0.0024(4)
C7 0.0118(5) 0.0123(6) 0.0186(5) -0.0017(4) 0.0031(4) 0.0006(4)
C8 0.0134(5) 0.0134(5) 0.0170(5) 0.0024(4) -0.0002(4) 0.0003(4)
C9 0.0120(5) 0.0142(5) 0.0144(5) 0.0024(4) -0.0003(4) -0.0005(4)
C10 0.0145(5) 0.0170(6) 0.0199(6) 0.0020(4) -0.0019(4) -0.0025(4)
C11 0.0135(6) 0.0267(7) 0.0392(8) -0.0025(6) -0.0052(5) -0.0029(5)
C12 0.0120(5) 0.0279(8) 0.0497(9) -0.0040(7) -0.0033(6) 0.0032(5)
C13 0.0154(5) 0.0182(6) 0.0316(7) -0.0009(5) 0.0002(5) 0.0034(4)
C14 0.0128(5) 0.0122(5) 0.0170(5) -0.0008(4) 0.0015(4) -0.0030(4)
C15 0.0109(5) 0.0132(5) 0.0148(5) -0.0006(4) 0.0010(4) -0.0033(4)
C16 0.0132(5) 0.0169(6) 0.0160(5) 0.0021(4) 0.0005(4) -0.0026(4)
C17 0.0184(5) 0.0240(7) 0.0154(5) -0.0002(5) -0.0025(4) -0.0049(5)
C18 0.0252(6) 0.0210(7) 0.0174(5) -0.0045(5) 0.0013(5) -0.0064(5)
C19 0.0194(5) 0.0136(6) 0.0211(6) -0.0040(4) 0.0038(4) -0.0032(4)
C20 0.0146(5) 0.0133(5) 0.0145(5) -0.0002(4) 0.0032(4) -0.0012(4)
C21 0.0229(6) 0.0231(7) 0.0149(5) 0.0024(5) 0.0013(4) -0.0023(5)
C22 0.0164(5) 0.0210(7) 0.0218(6) -0.0024(5) 0.0055(4) -0.0066(5)
C23 0.0253(6) 0.0202(6) 0.0200(6) -0.0019(5) 0.0095(5) 0.0042(5)
C24 0.0196(5) 0.0166(6) 0.0177(5) -0.0001(4) -0.0031(4) -0.0046(4)
C25 0.0284(7) 0.0231(7) 0.0401(8) -0.0052(6) -0.0120(6) -0.0061(6)
C26 0.0384(7) 0.0265(7) 0.0169(6) -0.0034(5) 0.0042(5) -0.0081(6)
C27 0.0287(6) 0.0166(6) 0.0219(6) 0.0012(5) 0.0003(5) -0.0040(5)
C28 0.0132(5) 0.0251(7) 0.0191(6) 0.0017(5) -0.0005(4) 0.0028(4)
C29 0.0197(6) 0.0451(9) 0.0260(7) 0.0008(6) -0.0050(5) 0.0101(6)
C30 0.0237(6) 0.0190(7) 0.0340(7) 0.0028(5) 0.0019(5) 0.0058(5)
C31 0.0162(5) 0.0322(8) 0.0245(6) 0.0007(6) 0.0039(5) 0.0045(5)
C32 0.0153(5) 0.0124(6) 0.0205(5) -0.0033(4) -0.0022(4) 0.0022(4)
C33 0.0214(6) 0.0169(6) 0.0261(6) -0.0089(5) -0.0008(5) 0.0078(5)
C34 0.0305(7) 0.0266(7) 0.0281(7) 0.0003(6) 0.0096(6) 0.0124(6)
C35 0.0313(7) 0.0165(7) 0.0449(9) 0.0010(6) 0.0103(6) 0.0100(5)
C36 0.0344(8) 0.0501(11) 0.0541(11) -0.0387(9) -0.0135(7) 0.0175(8)
C37 0.0229(6) 0.0429(9) 0.0280(7) 0.0076(6) -0.0008(5) -0.0176(6)
C38 0.0398(8) 0.0382(9) 0.0286(7) 0.0062(7) 0.0019(6) -0.0176(7)
C39 0.0448(9) 0.0478(10) 0.0230(7) -0.0006(7) 0.0120(6) -0.0202(8)
C40 0.0316(7) 0.0346(8) 0.0148(5) 0.0003(5) 0.0013(5) -0.0123(6)

loop_
_atom_type_symbol
_atom_type_description
_atom_type_scat_dispersion_real
_atom_type_scat_dispersion_imag
_atom_type_scat_source
C C 0.0033 0.0016 'International Tables Vol C Tables 4.2.6.8 and 6.1.1.4'
H H 0.0000 0.0000 'International Tables Vol C Tables 4.2.6.8 and 6.1.1.4'
N N 0.0061 0.0033 'International Tables Vol C Tables 4.2.6.8 and 6.1.1.4'
O O 0.0106 0.0060 'International Tables Vol C Tables 4.2.6.8 and 6.1.1.4'
W W -0.8490 6.8722 'International Tables Vol C Tables 4.2.6.8 and 6.1.1.4'

loop_
_geom_angle_atom_site_label_1
_geom_angle_atom_site_label_2
_geom_angle_atom_site_label_3
_geom_angle
_geom_angle_site_symmetry_1
_geom_angle_site_symmetry_3
_geom_angle_publ_flag
C1 W1 O1 93.81(4) . . ?
C1 W1 O2 96.44(4) . . ?
O1 W1 O2 154.06(3) . . ?
C1 W1 N1 127.82(4) . . ?
O1 W1 N1 96.79(3) . . ?
O2 W1 N1 95.60(4) . . ?
C1 W1 C32 90.05(5) . . ?
O1 W1 C32 102.46(4) . . ?
O2 W1 C32 101.29(4) . . ?
N1 W1 C32 37.79(4) . . ?
C1 W1 O4 134.30(4) . . ?
O1 W1 O4 78.20(3) . . ?
O2 W1 O4 77.59(3) . . ?
N1 W1 O4 97.87(4) . . ?
C32 W1 O4 135.66(4) . . ?
C1 W1 C2 40.20(4) . . ?
O1 W1 C2 86.29(3) . . ?
O2 W1 C2 86.29(3) . . ?
N1 W1 C2 167.99(4) . . ?
C32 W1 C2 130.21(4) . . ?
O4 W1 C2 94.12(3) . . ?
C9 O1 W1 129.91(7) . . ?
C15 O2 W1 129.64(7) . . ?
C37 O4 C40 109.28(9) . . ?
C37 O4 W1 124.18(7) . . ?
C40 O4 W1 124.64(7) . . ?
C32 N1 C33 135.06(11) . . ?
C32 N1 W1 74.56(7) . . ?
C33 N1 W1 150.31(9) . . ?
C20 C1 C2 121.27(10) . . ?
C20 C1 W1 150.84(9) . . ?
C2 C1 W1 87.84(7) . . ?
C3 C2 C7 119.60(10) . . ?
C3 C2 C1 120.23(10) . . ?
C7 C2 C1 119.85(10) . . ?
C3 C2 W1 110.47(7) . . ?
C7 C2 W1 110.19(7) . . ?
C1 C2 W1 51.96(5) . . ?
C4 C3 C2 119.53(10) . . ?
C4 C3 C8 119.28(10) . . ?
C2 C3 C8 121.13(10) . . ?
C5 C4 C3 120.49(11) . . ?
C5 C4 H4A 119.8 . . ?
C3 C4 H4A 119.8 . . ?
C4 C5 C6 120.55(11) . . ?
C4 C5 H5A 119.7 . . ?
C6 C5 H5A 119.7 . . ?
C5 C6 C7 120.55(11) . . ?
C5 C6 H6A 119.7 . . ?
C7 C6 H6A 119.7 . . ?
C6 C7 C2 119.26(10) . . ?
C6 C7 C14 119.06(10) . . ?
C2 C7 C14 121.68(10) . . ?
C13 C8 C9 120.13(11) . . ?
C13 C8 C3 118.35(11) . . ?
C9 C8 C3 121.49(10) . . ?
O1 C9 C8 118.98(10) . . ?
O1 C9 C10 120.26(11) . . ?
C8 C9 C10 120.71(10) . . ?
C11 C10 C9 116.87(12) . . ?
C11 C10 C24 121.09(11) . . ?
C9 C10 C24 122.04(11) . . ?
C12 C11 C10 122.72(12) . . ?
C12 C11 H11A 118.6 . . ?
C10 C11 H11A 118.6 . . ?
C13 C12 C11 119.96(12) . . ?
C13 C12 H12A 120.0 . . ?
C11 C12 H12A 120.0 . . ?
C12 C13 C8 119.60(12) . . ?
C12 C13 H13A 120.2 . . ?
C8 C13 H13A 120.2 . . ?
C19 C14 C15 119.83(10) . . ?
C19 C14 C7 119.49(10) . . ?
C15 C14 C7 120.47(10) . . ?
O2 C15 C14 119.10(10) . . ?
O2 C15 C16 120.37(10) . . ?
C14 C15 C16 120.41(10) . . ?
C17 C16 C15 117.17(11) . . ?
C17 C16 C28 121.02(11) . . ?
C15 C16 C28 121.79(10) . . ?
C18 C17 C16 122.43(11) . . ?
C18 C17 H17A 118.8 . . ?
C16 C17 H17A 118.8 . . ?
C19 C18 C17 119.47(11) . . ?
C19 C18 H18A 120.3 . . ?
C17 C18 H18A 120.3 . . ?
C18 C19 C14 120.49(11) . . ?
C18 C19 H19A 119.8 . . ?
C14 C19 H19A 119.8 . . ?
C1 C20 C23 111.69(10) . . ?
C1 C20 C21 108.50(9) . . ?
C23 C20 C21 110.16(10) . . ?
C1 C20 C22 108.55(9) . . ?
C23 C20 C22 108.72(10) . . ?
C21 C20 C22 109.17(10) . . ?
C20 C21 H21A 109.5 . . ?
C20 C21 H21B 109.5 . . ?
H21A C21 H21B 109.5 . . ?
C20 C21 H21C 109.5 . . ?
H21A C21 H21C 109.5 . . ?
H21B C21 H21C 109.5 . . ?
C20 C22 H22A 109.5 . . ?
C20 C22 H22B 109.5 . . ?
H22A C22 H22B 109.5 . . ?
C20 C22 H22C 109.5 . . ?
H22A C22 H22C 109.5 . . ?
H22B C22 H22C 109.5 . . ?
C20 C23 H23A 109.5 . . ?
C20 C23 H23B 109.5 . . ?
H23A C23 H23B 109.5 . . ?
C20 C23 H23C 109.5 . . ?
H23A C23 H23C 109.5 . . ?
H23B C23 H23C 109.5 . . ?
C10 C24 C27 109.91(10) . . ?
C10 C24 C25 112.04(11) . . ?
C27 C24 C25 107.71(10) . . ?
C10 C24 C26 110.00(10) . . ?
C27 C24 C26 110.24(11) . . ?
C25 C24 C26 106.88(11) . . ?
C24 C25 H25A 109.5 . . ?
C24 C25 H25B 109.5 . . ?
H25A C25 H25B 109.5 . . ?
C24 C25 H25C 109.5 . . ?
H25A C25 H25C 109.5 . . ?
H25B C25 H25C 109.5 . . ?
C24 C26 H26A 109.5 . . ?
C24 C26 H26B 109.5 . . ?
H26A C26 H26B 109.5 . . ?
C24 C26 H26C 109.5 . . ?
H26A C26 H26C 109.5 . . ?
H26B C26 H26C 109.5 . . ?
C24 C27 H27A 109.5 . . ?
C24 C27 H27B 109.5 . . ?
H27A C27 H27B 109.5 . . ?
C24 C27 H27C 109.5 . . ?
H27A C27 H27C 109.5 . . ?
H27B C27 H27C 109.5 . . ?
C30 C28 C29 107.47(11) . . ?
C30 C28 C16 110.02(9) . . ?
C29 C28 C16 112.50(11) . . ?
C30 C28 C31 110.36(11) . . ?
C29 C28 C31 107.39(10) . . ?
C16 C28 C31 109.06(10) . . ?
C28 C29 H29A 109.5 . . ?
C28 C29 H29B 109.5 . . ?
H29A C29 H29B 109.5 . . ?
C28 C29 H29C 109.5 . . ?
H29A C29 H29C 109.5 . . ?
H29B C29 H29C 109.5 . . ?
C28 C30 H30A 109.5 . . ?
C28 C30 H30B 109.5 . . ?
H30A C30 H30B 109.5 . . ?
C28 C30 H30C 109.5 . . ?
H30A C30 H30C 109.5 . . ?
H30B C30 H30C 109.5 . . ?
C28 C31 H31A 109.5 . . ?
C28 C31 H31B 109.5 . . ?
H31A C31 H31B 109.5 . . ?
C28 C31 H31C 109.5 . . ?
H31A C31 H31C 109.5 . . ?
H31B C31 H31C 109.5 . . ?
O3 C32 N1 137.15(11) . . ?
O3 C32 W1 155.18(10) . . ?
N1 C32 W1 67.65(7) . . ?
N1 C33 C35 109.59(11) . . ?
N1 C33 C36 108.70(10) . . ?
C35 C33 C36 110.64(13) . . ?
N1 C33 C34 107.23(10) . . ?
C35 C33 C34 111.05(11) . . ?
C36 C33 C34 109.54(13) . . ?
C33 C34 H34A 109.5 . . ?
C33 C34 H34B 109.5 . . ?
H34A C34 H34B 109.5 . . ?
C33 C34 H34C 109.5 . . ?
H34A C34 H34C 109.5 . . ?
H34B C34 H34C 109.5 . . ?
C33 C35 H35A 109.5 . . ?
C33 C35 H35B 109.5 . . ?
H35A C35 H35B 109.5 . . ?
C33 C35 H35C 109.5 . . ?
H35A C35 H35C 109.5 . . ?
H35B C35 H35C 109.5 . . ?
C33 C36 H36A 109.5 . . ?
C33 C36 H36B 109.5 . . ?
H36A C36 H36B 109.5 . . ?
C33 C36 H36C 109.5 . . ?
H36A C36 H36C 109.5 . . ?
H36B C36 H36C 109.5 . . ?
O4 C37 C38 105.44(11) . . ?
O4 C37 H37A 110.7 . . ?
C38 C37 H37A 110.7 . . ?
O4 C37 H37B 110.7 . . ?
C38 C37 H37B 110.7 . . ?
H37A C37 H37B 108.8 . . ?
C37 C38 C39 102.66(13) . . ?
C37 C38 H38A 111.2 . . ?
C39 C38 H38A 111.2 . . ?
C37 C38 H38B 111.2 . . ?
C39 C38 H38B 111.2 . . ?
H38A C38 H38B 109.1 . . ?
C40 C39 C38 102.49(11) . . ?
C40 C39 H39A 111.3 . . ?
C38 C39 H39A 111.3 . . ?
C40 C39 H39B 111.3 . . ?
C38 C39 H39B 111.3 . . ?
H39A C39 H39B 109.2 . . ?
O4 C40 C39 105.15(11) . . ?
O4 C40 H40A 110.7 . . ?
C39 C40 H40A 110.7 . . ?
O4 C40 H40B 110.7 . . ?
C39 C40 H40B 110.7 . . ?
H40A C40 H40B 108.8 . . ?

loop_
_geom_bond_atom_site_label_1
_geom_bond_atom_site_label_2
_geom_bond_distance
_geom_bond_site_symmetry_2
_geom_bond_publ_flag
W1 C1 1.8755(11) . ?
W1 O1 1.9655(8) . ?
W1 O2 1.9741(8) . ?
W1 N1 2.0043(10) . ?
W1 C32 2.0889(12) . ?
W1 O4 2.3367(8) . ?
W1 C2 2.3797(11) . ?
O1 C9 1.3624(13) . ?
O2 C15 1.3589(14) . ?
O3 C32 1.2241(15) . ?
O4 C37 1.4564(15) . ?
O4 C40 1.4592(15) . ?
N1 C32 1.3278(15) . ?
N1 C33 1.4863(15) . ?
C1 C20 1.5185(16) . ?
C1 C2 1.5372(15) . ?
C2 C3 1.4148(15) . ?
C2 C7 1.4176(15) . ?
C3 C4 1.3936(16) . ?
C3 C8 1.4779(15) . ?
C4 C5 1.3851(17) . ?
C4 H4A 0.9500 . ?
C5 C6 1.3889(17) . ?
C5 H5A 0.9500 . ?
C6 C7 1.3949(17) . ?
C6 H6A 0.9500 . ?
C7 C14 1.4809(15) . ?
C8 C13 1.3997(15) . ?
C8 C9 1.4095(17) . ?
C9 C10 1.4122(16) . ?
C10 C11 1.4016(18) . ?
C10 C24 1.5311(17) . ?
C11 C12 1.385(2) . ?
C11 H11A 0.9500 . ?
C12 C13 1.3824(18) . ?
C12 H12A 0.9500 . ?
C13 H13A 0.9500 . ?
C14 C19 1.3964(16) . ?
C14 C15 1.4080(16) . ?
C15 C16 1.4152(16) . ?
C16 C17 1.4010(16) . ?
C16 C28 1.5395(17) . ?
C17 C18 1.3921(18) . ?
C17 H17A 0.9500 . ?
C18 C19 1.3758(17) . ?
C18 H18A 0.9500 . ?
C19 H19A 0.9500 . ?
C20 C23 1.5354(17) . ?
C20 C21 1.5388(17) . ?
C20 C22 1.5388(17) . ?
C21 H21A 0.9800 . ?
C21 H21B 0.9800 . ?
C21 H21C 0.9800 . ?
C22 H22A 0.9800 . ?
C22 H22B 0.9800 . ?
C22 H22C 0.9800 . ?
C23 H23A 0.9800 . ?
C23 H23B 0.9800 . ?
C23 H23C 0.9800 . ?
C24 C27 1.5338(17) . ?
C24 C25 1.5353(17) . ?
C24 C26 1.5382(18) . ?
C25 H25A 0.9800 . ?
C25 H25B 0.9800 . ?
C25 H25C 0.9800 . ?
C26 H26A 0.9800 . ?
C26 H26B 0.9800 . ?
C26 H26C 0.9800 . ?
C27 H27A 0.9800 . ?
C27 H27B 0.9800 . ?
C27 H27C 0.9800 . ?
C28 C30 1.5331(19) . ?
C28 C29 1.5336(18) . ?
C28 C31 1.5460(18) . ?
C29 H29A 0.9800 . ?
C29 H29B 0.9800 . ?
C29 H29C 0.9800 . ?
C30 H30A 0.9800 . ?
C30 H30B 0.9800 . ?
C30 H30C 0.9800 . ?
C31 H31A 0.9800 . ?
C31 H31B 0.9800 . ?
C31 H31C 0.9800 . ?
C33 C35 1.5221(19) . ?
C33 C36 1.5251(19) . ?
C33 C34 1.5312(19) . ?
C34 H34A 0.9800 . ?
C34 H34B 0.9800 . ?
C34 H34C 0.9800 . ?
C35 H35A 0.9800 . ?
C35 H35B 0.9800 . ?
C35 H35C 0.9800 . ?
C36 H36A 0.9800 . ?
C36 H36B 0.9800 . ?
C36 H36C 0.9800 . ?
C37 C38 1.502(2) . ?
C37 H37A 0.9900 . ?
C37 H37B 0.9900 . ?
C38 C39 1.514(2) . ?
C38 H38A 0.9900 . ?
C38 H38B 0.9900 . ?
C39 C40 1.5127(19) . ?
C39 H39A 0.9900 . ?
C39 H39B 0.9900 . ?
C40 H40A 0.9900 . ?
C40 H40B 0.9900 . ?

loop_
_publcif_info_cif.paper_type
?
